data_4107508
loop_
_publ_author_name
'Danna E. Freedman'
'David M. Jenkins'
'Anthony T. Iavarone'
'Jeffrey R. Long'

_publ_section_title
;
 A Redox-Switchable Single-Molecule Magnet Incorporating [Re(CN)7]3-
;
_journal_name_full 'Journal of the American Chemical Society'
_journal_page_first 2884
_journal_page_last 2885
_journal_paper_doi 10.1021/ja077527x
_journal_volume 130
_journal_year 2008
_chemical_formula_sum 'C135 H100 F24 Mn4 N31 O4 P4 Re'
_chemical_formula_weight 3206.31
_chemical_name_systematic
; 
 ? 
;
_space_group_IT_number 12
_symmetry_cell_setting monoclinic
_symmetry_space_group_name_Hall '-C 2y'
_symmetry_space_group_name_H-M 'C 1 2/m 1'
_atom_sites_solution_hydrogens geom
_atom_sites_solution_primary direct
_atom_sites_solution_secondary difmap
_audit_creation_method SHELXL-97
_cell_angle_alpha 90.00
_cell_angle_beta 113.609(2)
_cell_angle_gamma 90.00
_cell_formula_units_Z 6
_cell_length_a 38.945(4)
_cell_length_b 24.649(2)
_cell_length_c 17.3178(15)
_cell_measurement_reflns_used 15811
_cell_measurement_temperature 138(2)
_cell_measurement_theta_max 41.504
_cell_measurement_theta_min 4.566
_cell_volume 15233(2)
_computing_cell_refinement 'Bruker SAINT v6.36'
_computing_data_collection 'Bruker SMART v5.054d'
_computing_data_reduction 'Bruker SAINT v6.36'
_computing_structure_refinement 'SHELXL-97 (Sheldrick, 1997)'
_computing_structure_solution 'SHELXS-97 (Sheldrick, 1990)'
_diffrn_ambient_temperature 138
_diffrn_detector_area_resol_mean 0
_diffrn_measured_fraction_theta_full 0.986
_diffrn_measured_fraction_theta_max 0.986
_diffrn_measurement_device_type 'Bruker SMART CCD'
_diffrn_measurement_method \w/2\q-scans
_diffrn_radiation_monochromator graphite
_diffrn_radiation_source 'fine-focus sealed tube'
_diffrn_radiation_type MoK\a
_diffrn_radiation_wavelength 0.71073
_diffrn_reflns_av_R_equivalents 0.0861
_diffrn_reflns_av_sigmaI/netI 0.1261
_diffrn_reflns_limit_h_max 40
_diffrn_reflns_limit_h_min -48
_diffrn_reflns_limit_k_max 22
_diffrn_reflns_limit_k_min -30
_diffrn_reflns_limit_l_max 21
_diffrn_reflns_limit_l_min -17
_diffrn_reflns_number 43912
_diffrn_reflns_theta_full 26.41
_diffrn_reflns_theta_max 26.41
_diffrn_reflns_theta_min 1.28
_diffrn_standards_interval_count 0
_diffrn_standards_interval_time 0
_diffrn_standards_number 0
_exptl_absorpt_coefficient_mu 1.243
_exptl_absorpt_correction_T_max 1.0
_exptl_absorpt_correction_T_min 0.7327
_exptl_absorpt_correction_type empirical
_exptl_absorpt_process_details 'Blessing, 1995'
_exptl_crystal_colour yellow
_exptl_crystal_density_diffrn 1.380
_exptl_crystal_density_meas ?
_exptl_crystal_description parallelpiped
_exptl_crystal_F_000 6360
_exptl_crystal_size_max 0.34
_exptl_crystal_size_mid 0.15
_exptl_crystal_size_min 0.07
_refine_diff_density_max 2.443
_refine_diff_density_min -1.227
_refine_diff_density_rms 0.178
_refine_ls_extinction_method none
_refine_ls_goodness_of_fit_ref 1.084
_refine_ls_hydrogen_treatment constr
_refine_ls_matrix_type full
_refine_ls_number_parameters 929
_refine_ls_number_reflns 15811
_refine_ls_number_restraints 6
_refine_ls_restrained_S_all 1.086
_refine_ls_R_factor_all 0.1411
_refine_ls_R_factor_gt 0.0806
_refine_ls_shift/su_max 0.045
_refine_ls_shift/su_mean 0.001
_refine_ls_structure_factor_coef Fsqd
_refine_ls_weighting_details 'calc w=1/[\s^2^(Fo^2^)+(0.1473P)^2^+0.0000P] where P=(Fo^2^+2Fc^2^)/3'
_refine_ls_weighting_scheme calc
_refine_ls_wR_factor_gt 0.2244
_refine_ls_wR_factor_ref 0.2585
_reflns_number_gt 9720
_reflns_number_total 15811
_reflns_threshold_expression >2sigma(I)
_cod_data_source_file ja077527x-file004.cif
_cod_data_source_block df48f
_cod_depositor_comments
;
The following automatic conversions were performed:

'_exptl_crystal_density_meas' value 'na' was changed to '?' - the
value is perceived as not measured.

Automatic conversion script
Id: cif_fix_values 3008 2015-01-20 13:52:24Z robertas 
;
_cod_original_formula_sum 'C135 H100 F24 Mn4 N31 O4 P4 Re1'
_cod_database_code 4107508

loop_
_symmetry_equiv_pos_as_xyz
'x, y, z'
'-x, y, -z'
'x+1/2, y+1/2, z'
'-x+1/2, y+1/2, -z'
'-x, -y, -z'
'x, -y, z'
'-x+1/2, -y+1/2, -z'
'x+1/2, -y+1/2, z'

loop_
_atom_site_label
_atom_site_type_symbol
_atom_site_fract_x
_atom_site_fract_y
_atom_site_fract_z
_atom_site_U_iso_or_equiv
_atom_site_adp_type
_atom_site_occupancy
_atom_site_symmetry_multiplicity
_atom_site_calc_flag
_atom_site_refinement_flags
Re1 Re 0.314474(13) 0.5000 0.31591(3) 0.02268(16) Uani 1 2 d S
Mn1 Mn 0.19733(5) 0.5000 0.03610(11) 0.0310(4) Uani 1 2 d S
Mn2 Mn 0.42930(5) 0.5000 0.60277(10) 0.0283(4) Uani 1 2 d S
Mn4 Mn 0.30143(4) 0.28870(5) 0.34560(8) 0.0317(3) Uani 1 1 d .
P1 P 0.18774(10) 0.0000 0.1793(2) 0.0398(8) Uani 1 2 d S
P2 P 0.49841(16) 0.1525(5) 0.3153(7) 0.173(5) Uani 0.716(8) 1 d P
P3 P 0.5842(4) 0.3044(5) -0.0257(6) 0.128(4) Uani 0.571(7) 1 d P
P4 P 0.4942(4) 0.2029(5) 0.1550(8) 0.061(5) Uiso 0.245(9) 1 d P
F1 F 0.1460(2) 0.0000 0.1092(5) 0.059(2) Uani 1 2 d S
F2 F 0.2296(2) 0.0000 0.2510(6) 0.068(3) Uani 1 2 d S
F3 F 0.1765(2) -0.0456(3) 0.2301(5) 0.089(3) Uani 1 1 d .
F4 F 0.1992(2) -0.0467(4) 0.1319(6) 0.128(4) Uani 1 1 d .
F5 F 0.5019(6) 0.0919(9) 0.2655(13) 0.193(8) Uiso 0.716(8) 1 d P
F6 F 0.4970(6) 0.1950(9) 0.3657(14) 0.187(8) Uiso 0.716(8) 1 d P
F7 F 0.4682(8) 0.1271(10) 0.3265(16) 0.221(10) Uiso 0.716(8) 1 d P
F8 F 0.4715(7) 0.1633(9) 0.2326(15) 0.215(9) Uiso 0.716(8) 1 d P
F9 F 0.5262(6) 0.1262(9) 0.3919(14) 0.194(8) Uiso 0.716(8) 1 d P
F10 F 0.5314(8) 0.1617(11) 0.2930(17) 0.252(11) Uiso 0.716(8) 1 d P
F11 F 0.5921(9) 0.3604(18) -0.0755(19) 0.28(2) Uani 0.571(7) 1 d P
F12 F 0.6203(6) 0.2779(7) -0.0116(12) 0.162(10) Uani 0.571(7) 1 d P
F13 F 0.6046(5) 0.3395(9) 0.0582(14) 0.164(9) Uani 0.571(7) 1 d P
F14 F 0.5503(6) 0.3334(9) -0.0266(10) 0.165(10) Uani 0.571(7) 1 d P
F15 F 0.5616(4) 0.2768(6) -0.0837(14) 0.130(8) Uani 0.571(7) 1 d P
F16 F 0.5790(7) 0.2740(6) 0.0238(18) 0.154(10) Uani 0.571(7) 1 d P
O802 O 0.5000 0.1689(7) 0.5000 0.135(6) Uiso 1 2 d S
O803 O 0.3058(7) 0.0000 -0.4587(14) 0.175(9) Uiso 1 2 d S
N801 N 0.2038(4) 0.0260(5) -0.5630(9) 0.110(5) Uiso 1 1 d .
C805 C 0.1951(7) 0.0913(11) -0.5732(16) 0.055(6) Uiso 0.50 1 d P
N802 N 0.4456(7) 0.4699(10) 0.0415(16) 0.101(8) Uiso 0.50 1 d P
C806 C 0.4453(10) 0.4124(16) 0.043(2) 0.113(11) Uiso 0.50 1 d P
C1 C 0.2762(3) 0.5000 0.1907(7) 0.027(3) Uani 1 2 d S
C2 C 0.3521(3) 0.5000 0.4397(7) 0.024(2) Uani 1 2 d S
C3 C 0.2687(3) 0.5000 0.3488(7) 0.025(2) Uani 1 2 d S
C4 C 0.3484(3) 0.4501(3) 0.2765(5) 0.034(2) Uani 1 1 d .
C5 C 0.3040(2) 0.4194(3) 0.3350(5) 0.0316(19) Uani 1 1 d .
C10 C 0.2621(2) 0.1743(3) 0.3209(5) 0.034(2) Uani 1 1 d .
C11 C 0.3276(3) 0.1669(3) 0.3826(5) 0.036(2) Uani 1 1 d .
C12 C 0.3245(3) 0.1113(3) 0.3941(6) 0.043(2) Uani 1 1 d .
H12A H 0.3458 0.0900 0.4199 0.052 Uiso 1 1 calc R
C13 C 0.2897(3) 0.0889(4) 0.3667(6) 0.046(2) Uani 1 1 d .
H13A H 0.2873 0.0517 0.3729 0.056 Uiso 1 1 calc R
C14 C 0.2577(3) 0.1201(3) 0.3297(6) 0.041(2) Uani 1 1 d .
H14A H 0.2340 0.1046 0.3114 0.049 Uiso 1 1 calc R
C15 C 0.3715(3) 0.2265(3) 0.3408(6) 0.038(2) Uani 1 1 d .
C16 C 0.4007(3) 0.2159(4) 0.3157(6) 0.042(2) Uani 1 1 d .
H16A H 0.4172 0.1875 0.3403 0.051 Uiso 1 1 calc R
C17 C 0.4049(3) 0.2475(4) 0.2543(7) 0.050(3) Uani 1 1 d .
H17A H 0.4246 0.2410 0.2381 0.060 Uiso 1 1 calc R
C18 C 0.3518(3) 0.2965(3) 0.2431(6) 0.037(2) Uani 1 1 d .
H18A H 0.3350 0.3246 0.2184 0.044 Uiso 1 1 calc R
C19 C 0.3799(3) 0.2884(4) 0.2173(6) 0.048(3) Uani 1 1 d .
H19A H 0.3822 0.3101 0.1756 0.058 Uiso 1 1 calc R
C20 C 0.3730(3) 0.2343(4) 0.4854(6) 0.040(2) Uani 1 1 d .
C21 C 0.3553(3) 0.3149(4) 0.5285(6) 0.043(2) Uani 1 1 d .
H21A H 0.3402 0.3456 0.5149 0.052 Uiso 1 1 calc R
C22 C 0.4008(3) 0.2279(4) 0.5667(6) 0.051(3) Uani 1 1 d .
H22A H 0.4159 0.1972 0.5789 0.061 Uiso 1 1 calc R
C23 C 0.4063(3) 0.2644(4) 0.6275(7) 0.055(3) Uani 1 1 d .
H23A H 0.4255 0.2598 0.6804 0.066 Uiso 1 1 calc R
C24 C 0.3826(3) 0.3101(4) 0.6104(6) 0.053(3) Uani 1 1 d .
H24A H 0.3851 0.3358 0.6516 0.063 Uiso 1 1 calc R
C25 C 0.3668(3) 0.1945(3) 0.4119(6) 0.039(2) Uani 1 1 d .
C26 C 0.3973(3) 0.1510(4) 0.4437(7) 0.052(3) Uani 1 1 d .
H26A H 0.3942 0.1257 0.3992 0.078 Uiso 1 1 calc R
H26B H 0.3956 0.1321 0.4904 0.078 Uiso 1 1 calc R
H26C H 0.4215 0.1679 0.4615 0.078 Uiso 1 1 calc R
C27 C 0.2233(3) 0.2515(3) 0.3414(5) 0.035(2) Uani 1 1 d .
C28 C 0.2516(3) 0.3191(4) 0.4394(6) 0.044(2) Uani 1 1 d .
H28A H 0.2729 0.3392 0.4701 0.053 Uiso 1 1 calc R
C29 C 0.2270(3) 0.2106(3) 0.2780(6) 0.036(2) Uani 1 1 d .
C30 C 0.1902(3) 0.2585(4) 0.3504(6) 0.047(3) Uani 1 1 d .
H30A H 0.1695 0.2372 0.3196 0.057 Uiso 1 1 calc R
C31 C 0.1877(3) 0.2980(5) 0.4064(7) 0.058(3) Uani 1 1 d .
H31A H 0.1653 0.3031 0.4129 0.069 Uiso 1 1 calc R
C32 C 0.1853(3) 0.3873(5) 0.2233(7) 0.059(3) Uani 1 1 d .
H32A H 0.1965 0.3859 0.2818 0.071 Uiso 1 1 calc R
C33 C 0.1916(3) 0.1744(4) 0.2455(7) 0.054(3) Uani 1 1 d .
H33A H 0.1697 0.1966 0.2188 0.081 Uiso 1 1 calc R
H33B H 0.1897 0.1553 0.2920 0.081 Uiso 1 1 calc R
H33C H 0.1933 0.1487 0.2055 0.081 Uiso 1 1 calc R
C34 C 0.2555(3) 0.3127(4) 0.1571(6) 0.045(2) Uani 1 1 d .
H34A H 0.2714 0.3425 0.1698 0.054 Uiso 1 1 calc R
C35 C 0.2295(2) 0.2413(3) 0.2016(6) 0.037(2) Uani 1 1 d .
C36 C 0.2340(3) 0.3003(4) 0.0723(6) 0.050(3) Uani 1 1 d .
H36A H 0.2357 0.3212 0.0293 0.061 Uiso 1 1 calc R
C37 C 0.1725(3) 0.3537(4) -0.1306(6) 0.047(2) Uani 1 1 d .
H37A H 0.1530 0.3288 -0.1522 0.056 Uiso 1 1 calc R
C38 C 0.2026(3) 0.3502(4) -0.1514(6) 0.052(3) Uani 1 1 d .
H38A H 0.2040 0.3218 -0.1854 0.063 Uiso 1 1 calc R
C39 C 0.2311(3) 0.3878(4) -0.1234(6) 0.045(2) Uani 1 1 d .
H39A H 0.2513 0.3863 -0.1388 0.054 Uiso 1 1 calc R
C40 C 0.2278(3) 0.4283(4) -0.0707(6) 0.044(2) Uani 1 1 d .
H40A H 0.2467 0.4541 -0.0499 0.052 Uiso 1 1 calc R
C41 C 0.1386(3) 0.3988(4) -0.0465(6) 0.042(2) Uani 1 1 d .
C42 C 0.1958(3) 0.4264(4) 0.1787(6) 0.050(3) Uani 1 1 d .
H42A H 0.2149 0.4505 0.2088 0.060 Uiso 1 1 calc R
C43 C 0.1119(3) 0.3512(4) -0.0855(7) 0.053(3) Uani 1 1 d .
H43A H 0.1251 0.3176 -0.0665 0.079 Uiso 1 1 calc R
H43B H 0.1027 0.3532 -0.1458 0.079 Uiso 1 1 calc R
H43C H 0.0913 0.3530 -0.0686 0.079 Uiso 1 1 calc R
C44 C 0.1174(3) 0.4524(4) -0.0772(6) 0.041(2) Uani 1 1 d .
C45 C 0.1543(2) 0.3938(3) 0.0504(6) 0.036(2) Uani 1 1 d .
C46 C 0.1713(3) 0.3950(3) -0.0764(5) 0.036(2) Uani 1 1 d .
C47 C 0.4275(3) 0.4172(4) 0.4647(6) 0.044(2) Uani 1 1 d .
H47A H 0.4136 0.4449 0.4297 0.053 Uiso 1 1 calc R
C48 C 0.4284(3) 0.3662(5) 0.4301(6) 0.052(3) Uani 1 1 d .
H48A H 0.4148 0.3600 0.3729 0.063 Uiso 1 1 calc R
C49 C 0.4492(3) 0.3261(4) 0.4805(7) 0.053(3) Uani 1 1 d .
H49A H 0.4506 0.2923 0.4580 0.064 Uiso 1 1 calc R
C50 C 0.4681(3) 0.3357(4) 0.5649(6) 0.043(2) Uani 1 1 d .
H50A H 0.4819 0.3081 0.6003 0.051 Uiso 1 1 calc R
C51 C 0.4665(2) 0.3868(4) 0.5978(6) 0.038(2) Uani 1 1 d .
C52 C 0.4876(3) 0.3994(4) 0.6914(6) 0.042(2) Uani 1 1 d .
C53 C 0.5156(3) 0.3527(4) 0.7355(7) 0.054(3) Uani 1 1 d .
H53A H 0.5021 0.3193 0.7288 0.081 Uiso 1 1 calc R
H53B H 0.5285 0.3608 0.7944 0.081 Uiso 1 1 calc R
H53C H 0.5335 0.3494 0.7105 0.081 Uiso 1 1 calc R
C54 C 0.4592(3) 0.4049(4) 0.7347(6) 0.037(2) Uani 1 1 d .
C55 C 0.4023(3) 0.4350(4) 0.7262(6) 0.045(2) Uani 1 1 d .
H55A H 0.3802 0.4540 0.6974 0.054 Uiso 1 1 calc R
C56 C 0.5099(2) 0.5467(3) 0.7030(5) 0.0305(19) Uani 1 1 d .
C57 C 0.5483(2) 0.5486(4) 0.7239(6) 0.036(2) Uani 1 1 d .
H57A H 0.5609 0.5815 0.7319 0.043 Uiso 1 1 calc R
C58 C 0.5671(4) 0.5000 0.7324(9) 0.044(3) Uani 1 2 d S
H58A H 0.5925 0.5000 0.7440 0.052 Uiso 1 2 calc SR
C59 C 0.2079(3) 0.2283(4) 0.1186(6) 0.048(3) Uani 1 1 d .
H59A H 0.1912 0.1994 0.1058 0.057 Uiso 1 1 calc R
C60 C 0.2112(3) 0.2582(5) 0.0552(6) 0.055(3) Uani 1 1 d .
H60A H 0.1972 0.2487 -0.0006 0.066 Uiso 1 1 calc R
C61 C 0.1425(3) 0.3549(4) 0.0894(7) 0.054(3) Uani 1 1 d .
H61A H 0.1240 0.3306 0.0574 0.065 Uiso 1 1 calc R
C62 C 0.1580(3) 0.3509(5) 0.1779(7) 0.067(3) Uani 1 1 d .
H62A H 0.1500 0.3242 0.2049 0.080 Uiso 1 1 calc R
C63 C 0.0790(3) 0.4524(5) -0.1309(7) 0.068(4) Uani 1 1 d .
H63A H 0.0658 0.4200 -0.1474 0.082 Uiso 1 1 calc R
C64 C 0.0619(5) 0.5000 -0.1575(11) 0.077(6) Uani 1 2 d S
H64A H 0.0371 0.5000 -0.1962 0.093 Uiso 1 2 calc SR
C65 C 0.2187(3) 0.3293(4) 0.4519(6) 0.051(3) Uani 1 1 d .
H65A H 0.2179 0.3560 0.4891 0.062 Uiso 1 1 calc R
C66 C 0.4066(3) 0.4095(5) 0.7996(7) 0.062(3) Uani 1 1 d .
H66A H 0.3877 0.4104 0.8196 0.074 Uiso 1 1 calc R
C67 C 0.4388(4) 0.3832(6) 0.8420(8) 0.081(4) Uani 1 1 d .
H67A H 0.4430 0.3675 0.8939 0.097 Uiso 1 1 calc R
C68 C 0.4648(3) 0.3792(5) 0.8103(7) 0.062(3) Uani 1 1 d .
H68A H 0.4866 0.3594 0.8387 0.074 Uiso 1 1 calc R
C101 C 0.6311(8) 0.4130(10) -0.0599(16) 0.069(7) Uiso 0.50 1 d P
C103 C 0.6622(9) 0.4616(13) -0.073(2) 0.099(10) Uiso 0.50 1 d P
C100 C 0.6638(7) 0.3860(10) -0.0513(14) 0.051(5) Uiso 0.50 1 d P
C102 C 0.6789(7) 0.4053(9) -0.0631(14) 0.051(5) Uiso 0.50 1 d P
C809 C 0.1969(13) 0.066(2) -0.573(3) 0.121(15) Uiso 0.50 1 d P
C800 C 0.4341(9) 0.0000 0.468(2) 0.164(12) Uiso 1 2 d SD
C801 C 0.4192(13) 0.0000 0.539(2) 0.223(18) Uiso 1 2 d SD
O806 O 0.3795(16) 0.0000 -0.342(4) 0.22(2) Uiso 0.50 2 d SP
N1 N 0.2542(3) 0.5000 0.1215(6) 0.034(2) Uani 1 2 d S
N2 N 0.3729(3) 0.5000 0.5109(6) 0.033(2) Uani 1 2 d S
N3 N 0.2432(3) 0.5000 0.3639(6) 0.045(3) Uani 1 2 d S
N4 N 0.3666(2) 0.4227(3) 0.2546(5) 0.046(2) Uani 1 1 d .
N5 N 0.3011(2) 0.3737(3) 0.3474(5) 0.044(2) Uani 1 1 d .
N6 N 0.2540(2) 0.2832(3) 0.2197(4) 0.0361(18) Uani 1 1 d .
N7 N 0.2537(2) 0.2822(3) 0.3859(4) 0.0346(17) Uani 1 1 d .
N8 N 0.3467(2) 0.2665(3) 0.3021(5) 0.0389(18) Uani 1 1 d .
N9 N 0.3498(2) 0.2779(3) 0.4691(5) 0.0397(19) Uani 1 1 d .
N10 N 0.2965(2) 0.1972(3) 0.3474(4) 0.0321(16) Uani 1 1 d .
N11 N 0.1354(3) 0.5000 -0.0515(6) 0.032(2) Uani 1 2 d S
N12 N 0.1984(2) 0.4317(3) -0.0485(4) 0.0325(16) Uani 1 1 d .
N13 N 0.1799(2) 0.4311(3) 0.0957(4) 0.0366(18) Uani 1 1 d .
N14 N 0.4912(3) 0.5000 0.6909(6) 0.030(2) Uani 1 2 d S
N15 N 0.4281(2) 0.4338(3) 0.6940(5) 0.0369(17) Uani 1 1 d .
N16 N 0.44636(19) 0.4271(3) 0.5481(4) 0.0345(17) Uani 1 1 d .
N100 N 0.6899(4) 0.3621(5) -0.0502(6) 0.089(4) Uani 1 1 d .
F19 F 0.520(2) 0.196(3) 0.121(5) 0.24(3) Uiso 0.245(9) 1 d P
C802 C 0.3460(7) 0.0000 0.2531(15) 0.099(7) Uiso 1 2 d SD
C803 C 0.3875(10) 0.0000 0.318(2) 0.26(2) Uiso 1 2 d SD
O800 O 0.3933(8) 0.0000 0.4141(18) 0.200(10) Uiso 1 2 d SD

loop_
_atom_site_aniso_label
_atom_site_aniso_U_11
_atom_site_aniso_U_22
_atom_site_aniso_U_33
_atom_site_aniso_U_23
_atom_site_aniso_U_13
_atom_site_aniso_U_12
Re1 0.0234(3) 0.0200(2) 0.0200(2) 0.000 0.00377(17) 0.000
Mn1 0.0295(11) 0.0299(10) 0.0248(9) 0.000 0.0015(8) 0.000
Mn2 0.0217(10) 0.0364(10) 0.0223(9) 0.000 0.0042(7) 0.000
Mn4 0.0362(8) 0.0223(6) 0.0334(7) 0.0028(5) 0.0105(6) -0.0020(5)
P1 0.038(2) 0.0357(18) 0.0414(19) 0.000 0.0108(15) 0.000
P2 0.016(3) 0.259(11) 0.184(9) -0.078(8) -0.023(4) -0.002(4)
P3 0.172(11) 0.138(9) 0.086(6) 0.021(7) 0.065(7) 0.089(9)
F1 0.044(5) 0.069(6) 0.049(5) 0.000 0.003(4) 0.000
F2 0.035(5) 0.065(6) 0.077(6) 0.000 -0.005(4) 0.000
F3 0.082(5) 0.079(5) 0.082(5) 0.030(4) 0.006(4) -0.019(4)
F4 0.086(6) 0.160(8) 0.106(7) -0.078(6) 0.005(5) 0.048(6)
F11 0.22(3) 0.42(5) 0.18(3) 0.05(3) 0.06(2) 0.20(4)
F12 0.19(2) 0.096(13) 0.144(17) -0.046(12) 0.002(15) 0.042(13)
F13 0.104(14) 0.18(2) 0.18(2) -0.083(16) 0.020(13) 0.026(13)
F14 0.153(18) 0.23(2) 0.080(11) -0.043(13) 0.012(11) 0.096(17)
F15 0.071(10) 0.055(9) 0.180(18) 0.038(11) -0.039(11) 0.000(7)
F16 0.24(3) 0.066(10) 0.27(3) -0.005(14) 0.23(2) 0.001(12)
C1 0.028(7) 0.020(5) 0.033(7) 0.000 0.011(5) 0.000
C2 0.014(6) 0.031(6) 0.022(6) 0.000 0.002(4) 0.000
C3 0.029(7) 0.036(6) 0.019(6) 0.000 0.018(5) 0.000
C4 0.037(5) 0.033(5) 0.032(5) 0.000(4) 0.013(4) -0.013(4)
C5 0.032(5) 0.032(5) 0.033(5) -0.007(4) 0.014(4) -0.005(4)
C10 0.036(5) 0.028(4) 0.030(5) -0.001(4) 0.006(4) -0.003(4)
C11 0.042(6) 0.027(4) 0.032(5) -0.002(4) 0.008(4) -0.001(4)
C12 0.057(7) 0.022(4) 0.043(5) 0.002(4) 0.011(5) 0.006(4)
C13 0.047(6) 0.027(5) 0.056(6) 0.003(4) 0.011(5) 0.000(4)
C14 0.049(6) 0.026(4) 0.042(5) 0.000(4) 0.012(4) -0.008(4)
C15 0.035(5) 0.029(5) 0.040(5) -0.002(4) 0.006(4) -0.008(4)
C16 0.032(5) 0.034(5) 0.060(6) -0.008(5) 0.017(5) -0.011(4)
C17 0.044(6) 0.051(6) 0.060(7) -0.008(5) 0.026(5) -0.014(5)
C18 0.045(6) 0.029(5) 0.036(5) 0.002(4) 0.016(4) -0.006(4)
C19 0.061(7) 0.035(5) 0.046(6) 0.001(4) 0.019(5) -0.010(5)
C20 0.035(5) 0.036(5) 0.041(5) 0.009(4) 0.008(4) -0.007(4)
C21 0.042(6) 0.044(5) 0.041(5) -0.006(4) 0.015(4) -0.011(4)
C22 0.042(6) 0.051(6) 0.046(6) 0.007(5) 0.004(5) -0.005(5)
C23 0.052(7) 0.056(7) 0.041(6) 0.003(5) 0.003(5) -0.017(5)
C24 0.063(7) 0.057(7) 0.028(5) -0.003(5) 0.007(5) -0.031(6)
C25 0.031(5) 0.029(5) 0.053(6) 0.011(4) 0.012(4) 0.004(4)
C26 0.036(6) 0.041(6) 0.070(7) 0.010(5) 0.011(5) 0.007(4)
C27 0.040(6) 0.029(4) 0.036(5) 0.009(4) 0.014(4) -0.001(4)
C28 0.050(6) 0.047(6) 0.036(5) 0.002(4) 0.018(5) 0.000(5)
C29 0.036(5) 0.027(4) 0.037(5) -0.007(4) 0.007(4) -0.007(4)
C30 0.049(6) 0.046(6) 0.050(6) 0.009(5) 0.023(5) -0.008(5)
C31 0.058(8) 0.070(8) 0.061(7) 0.022(6) 0.040(6) 0.019(6)
C32 0.065(8) 0.066(7) 0.042(6) 0.015(6) 0.016(5) 0.005(6)
C33 0.043(6) 0.045(6) 0.066(7) -0.002(5) 0.013(5) -0.011(5)
C34 0.051(6) 0.043(5) 0.042(5) 0.018(4) 0.019(5) 0.006(5)
C35 0.034(5) 0.026(4) 0.045(5) 0.009(4) 0.010(4) 0.010(4)
C36 0.051(7) 0.064(7) 0.034(5) 0.013(5) 0.014(5) 0.014(6)
C37 0.049(6) 0.045(6) 0.044(6) -0.018(5) 0.015(5) -0.013(5)
C38 0.061(7) 0.050(6) 0.041(6) -0.013(5) 0.014(5) -0.003(5)
C39 0.048(6) 0.047(6) 0.038(5) 0.000(4) 0.016(5) 0.006(5)
C40 0.051(6) 0.034(5) 0.044(6) -0.003(4) 0.018(5) 0.002(4)
C41 0.038(6) 0.043(5) 0.041(5) -0.008(4) 0.010(4) -0.008(4)
C42 0.062(7) 0.047(6) 0.034(5) 0.002(4) 0.011(5) -0.006(5)
C43 0.043(6) 0.046(6) 0.056(7) -0.004(5) 0.006(5) -0.013(5)
C44 0.032(5) 0.046(6) 0.036(5) 0.003(4) 0.003(4) 0.002(4)
C45 0.030(5) 0.031(5) 0.040(5) 0.000(4) 0.007(4) 0.003(4)
C46 0.038(5) 0.036(5) 0.023(4) -0.004(4) 0.002(4) -0.004(4)
C47 0.031(5) 0.062(6) 0.038(5) -0.012(5) 0.013(4) -0.002(5)
C48 0.047(6) 0.070(7) 0.040(6) -0.025(5) 0.018(5) -0.016(6)
C49 0.050(7) 0.044(6) 0.074(8) -0.022(6) 0.035(6) -0.008(5)
C50 0.034(5) 0.044(6) 0.055(6) -0.008(5) 0.022(5) -0.007(4)
C51 0.023(5) 0.044(5) 0.047(6) -0.008(4) 0.013(4) -0.003(4)
C52 0.035(6) 0.043(5) 0.045(6) 0.007(4) 0.012(4) 0.004(4)
C53 0.040(6) 0.045(6) 0.069(7) 0.020(5) 0.013(5) 0.013(5)
C54 0.034(5) 0.040(5) 0.035(5) 0.004(4) 0.010(4) -0.009(4)
C55 0.039(6) 0.051(6) 0.048(6) 0.005(5) 0.020(5) 0.003(5)
C56 0.023(5) 0.043(5) 0.019(4) -0.004(4) 0.001(3) -0.004(4)
C57 0.025(5) 0.038(5) 0.044(5) 0.001(4) 0.011(4) -0.004(4)
C58 0.017(7) 0.049(8) 0.058(9) 0.000 0.008(6) 0.000
C59 0.041(6) 0.050(6) 0.040(6) -0.003(5) 0.003(4) -0.006(5)
C60 0.059(7) 0.063(7) 0.032(5) -0.005(5) 0.006(5) 0.002(6)
C61 0.050(7) 0.046(6) 0.063(7) 0.006(5) 0.020(5) -0.014(5)
C62 0.072(9) 0.068(8) 0.054(7) 0.017(6) 0.018(6) -0.021(7)
C63 0.035(6) 0.058(7) 0.074(8) -0.004(6) -0.018(5) -0.002(5)
C64 0.041(10) 0.067(11) 0.080(12) 0.000 -0.022(9) 0.000
C65 0.060(7) 0.061(7) 0.036(5) 0.006(5) 0.023(5) 0.004(6)
C66 0.056(8) 0.087(9) 0.058(7) 0.002(7) 0.039(6) -0.007(7)
C67 0.095(11) 0.111(11) 0.051(7) 0.034(7) 0.045(8) 0.025(9)
C68 0.053(7) 0.082(8) 0.052(7) 0.018(6) 0.023(6) 0.014(6)
N1 0.030(6) 0.039(6) 0.027(5) 0.000 0.006(5) 0.000
N2 0.024(6) 0.036(6) 0.034(6) 0.000 0.007(4) 0.000
N3 0.044(7) 0.062(8) 0.027(6) 0.000 0.013(5) 0.000
N4 0.051(5) 0.032(4) 0.069(6) -0.018(4) 0.038(5) -0.005(4)
N5 0.059(6) 0.028(4) 0.051(5) 0.005(4) 0.028(4) -0.002(4)
N6 0.036(4) 0.037(4) 0.031(4) 0.009(3) 0.009(3) 0.004(3)
N7 0.042(5) 0.031(4) 0.032(4) 0.005(3) 0.017(3) 0.000(3)
N8 0.042(5) 0.030(4) 0.042(4) 0.006(3) 0.015(4) -0.004(3)
N9 0.040(5) 0.037(4) 0.034(4) 0.005(3) 0.007(3) -0.003(4)
N10 0.037(4) 0.025(4) 0.029(4) 0.003(3) 0.007(3) 0.003(3)
N11 0.030(6) 0.036(6) 0.025(5) 0.000 0.004(4) 0.000
N12 0.027(4) 0.040(4) 0.027(4) -0.001(3) 0.008(3) 0.002(3)
N13 0.042(5) 0.037(4) 0.029(4) 0.005(3) 0.012(3) 0.002(3)
N14 0.018(5) 0.049(6) 0.021(5) 0.000 0.007(4) 0.000
N15 0.029(4) 0.040(4) 0.045(4) -0.002(4) 0.017(3) 0.001(3)
N16 0.022(4) 0.044(4) 0.035(4) -0.006(3) 0.008(3) 0.000(3)
N100 0.110(10) 0.086(8) 0.042(6) -0.008(6) 0.000(6) 0.003(7)

loop_
_atom_type_symbol
_atom_type_description
_atom_type_scat_dispersion_real
_atom_type_scat_dispersion_imag
_atom_type_scat_source
C C 0.0033 0.0016 'International Tables Vol C Tables 4.2.6.8 and 6.1.1.4'
H H 0.0000 0.0000 'International Tables Vol C Tables 4.2.6.8 and 6.1.1.4'
N N 0.0061 0.0033 'International Tables Vol C Tables 4.2.6.8 and 6.1.1.4'
O O 0.0106 0.0060 'International Tables Vol C Tables 4.2.6.8 and 6.1.1.4'
F F 0.0171 0.0103 'International Tables Vol C Tables 4.2.6.8 and 6.1.1.4'
P P 0.1023 0.0942 'International Tables Vol C Tables 4.2.6.8 and 6.1.1.4'
Mn Mn 0.3368 0.7283 'International Tables Vol C Tables 4.2.6.8 and 6.1.1.4'
Re Re -1.0185 7.2310 'International Tables Vol C Tables 4.2.6.8 and 6.1.1.4'

loop_
_geom_angle_atom_site_label_1
_geom_angle_atom_site_label_2
_geom_angle_atom_site_label_3
_geom_angle
_geom_angle_site_symmetry_1
_geom_angle_site_symmetry_3
C2 Re1 C3 92.7(4) . .
C2 Re1 C5 86.4(2) . 6_565
C3 Re1 C5 73.3(2) . 6_565
C2 Re1 C5 86.4(2) . .
C3 Re1 C5 73.3(2) . .
C5 Re1 C5 145.4(5) 6_565 .
C2 Re1 C1 179.8(5) . .
C3 Re1 C1 87.2(4) . .
C5 Re1 C1 93.5(2) 6_565 .
C5 Re1 C1 93.5(2) . .
C2 Re1 C4 93.4(3) . .
C3 Re1 C4 143.8(2) . .
C5 Re1 C4 142.7(3) 6_565 .
C5 Re1 C4 71.5(3) . .
C1 Re1 C4 86.7(4) . .
C2 Re1 C4 93.4(3) . 6_565
C3 Re1 C4 143.8(2) . 6_565
C5 Re1 C4 71.5(3) 6_565 6_565
C5 Re1 C4 142.7(3) . 6_565
C1 Re1 C4 86.7(4) . 6_565
C4 Re1 C4 71.4(4) . 6_565
N1 Mn1 N13 96.0(3) . 6_565
N1 Mn1 N13 96.0(3) . .
N13 Mn1 N13 99.2(4) 6_565 .
N1 Mn1 N12 99.7(3) . .
N13 Mn1 N12 164.3(3) 6_565 .
N13 Mn1 N12 79.6(3) . .
N1 Mn1 N12 99.7(3) . 6_565
N13 Mn1 N12 79.6(3) 6_565 6_565
N13 Mn1 N12 164.3(3) . 6_565
N12 Mn1 N12 97.3(4) . 6_565
N1 Mn1 N11 177.8(4) . .
N13 Mn1 N11 82.6(3) 6_565 .
N13 Mn1 N11 82.6(3) . .
N12 Mn1 N11 81.8(2) . .
N12 Mn1 N11 81.8(2) 6_565 .
N2 Mn2 N16 94.3(2) . .
N2 Mn2 N16 94.3(2) . 6_565
N16 Mn2 N16 105.9(4) . 6_565
N2 Mn2 N14 174.8(4) . .
N16 Mn2 N14 82.6(2) . .
N16 Mn2 N14 82.6(2) 6_565 .
N2 Mn2 N15 102.4(3) . 6_565
N16 Mn2 N15 162.1(3) . 6_565
N16 Mn2 N15 79.1(3) 6_565 6_565
N14 Mn2 N15 81.1(3) . 6_565
N2 Mn2 N15 102.4(3) . .
N16 Mn2 N15 79.1(3) . .
N16 Mn2 N15 162.1(3) 6_565 .
N14 Mn2 N15 81.1(3) . .
N15 Mn2 N15 91.2(4) 6_565 .
N5 Mn4 N6 93.9(3) . .
N5 Mn4 N9 96.5(3) . .
N6 Mn4 N9 169.5(3) . .
N5 Mn4 N7 93.2(3) . .
N6 Mn4 N7 80.4(3) . .
N9 Mn4 N7 100.4(3) . .
N5 Mn4 N8 105.0(3) . .
N6 Mn4 N8 96.4(3) . .
N9 Mn4 N8 79.5(3) . .
N7 Mn4 N8 161.7(3) . .
N5 Mn4 N10 174.0(3) . .
N6 Mn4 N10 84.9(3) . .
N9 Mn4 N10 84.9(3) . .
N7 Mn4 N10 80.8(3) . .
N8 Mn4 N10 81.0(3) . .
F4 P1 F4 93.6(9) . 6
F4 P1 F1 91.0(4) . .
F4 P1 F1 91.0(4) 6 .
F4 P1 F3 177.8(5) . 6
F4 P1 F3 88.3(6) 6 6
F1 P1 F3 90.0(4) . 6
F4 P1 F3 88.3(6) . .
F4 P1 F3 177.8(5) 6 .
F1 P1 F3 90.0(4) . .
F3 P1 F3 89.7(7) 6 .
F4 P1 F2 89.5(4) . .
F4 P1 F2 89.5(4) 6 .
F1 P1 F2 179.2(6) . .
F3 P1 F2 89.5(4) 6 .
F3 P1 F2 89.5(4) . .
F6 P2 F7 90.2(15) . .
F6 P2 F8 107.2(15) . .
F7 P2 F8 84.4(13) . .
F6 P2 F9 88.1(13) . .
F7 P2 F9 91.9(16) . .
F8 P2 F9 164.2(15) . .
F6 P2 F10 107.7(15) . .
F7 P2 F10 161.6(17) . .
F8 P2 F10 94.2(17) . .
F9 P2 F10 84.4(13) . .
F6 P2 F5 170.9(15) . .
F7 P2 F5 85.6(13) . .
F8 P2 F5 80.5(12) . .
F9 P2 F5 84.0(12) . .
F10 P2 F5 76.1(13) . .
F16 P3 F15 88(2) . .
F16 P3 F12 91.6(14) . .
F15 P3 F12 102.1(13) . .
F16 P3 F14 84.7(16) . .
F15 P3 F14 85.3(14) . .
F12 P3 F14 171.6(13) . .
F16 P3 F13 81.7(15) . .
F15 P3 F13 164.7(18) . .
F12 P3 F13 89.7(12) . .
F14 P3 F13 82.3(10) . .
F16 P3 F11 164.3(17) . .
F15 P3 F11 104.2(16) . .
F12 P3 F11 94.9(15) . .
F14 P3 F11 86.9(14) . .
F13 P3 F11 84.1(17) . .
F19 P4 F8 141(3) . .
P2 F8 P4 113.6(16) . .
P3 F15 F16 45.2(11) . .
P3 F16 F15 46.5(13) . .
C809 N801 N801 165(3) . 6
C809 N801 C805 4(3) . .
N801 N801 C805 168.9(10) 6 .
C809 C805 N801 6(5) . .
C806 N802 N802 178(2) . 6_565
N1 C1 Re1 178.4(11) . .
N2 C2 Re1 178.3(10) . .
N3 C3 Re1 177.8(10) . .
N4 C4 Re1 179.5(9) . .
N5 C5 Re1 174.8(8) . .
N10 C10 C14 121.5(8) . .
N10 C10 C29 119.0(7) . .
C14 C10 C29 119.5(8) . .
N10 C11 C12 119.8(9) . .
N10 C11 C25 119.5(7) . .
C12 C11 C25 120.8(8) . .
C13 C12 C11 118.7(9) . .
C12 C13 C14 121.4(9) . .
C10 C14 C13 117.8(9) . .
N8 C15 C16 119.4(9) . .
N8 C15 C25 118.6(8) . .
C16 C15 C25 122.0(8) . .
C17 C16 C15 119.9(9) . .
C19 C17 C16 119.6(10) . .
N8 C18 C19 123.9(9) . .
C18 C19 C17 118.2(10) . .
N9 C20 C22 118.6(9) . .
N9 C20 C25 117.3(7) . .
C22 C20 C25 124.1(9) . .
N9 C21 C24 123.3(10) . .
C23 C22 C20 122.2(10) . .
C22 C23 C24 119.2(10) . .
C21 C24 C23 116.8(10) . .
C26 C25 C15 108.7(8) . .
C26 C25 C20 107.7(8) . .
C15 C25 C20 107.7(7) . .
C26 C25 C11 109.3(7) . .
C15 C25 C11 112.3(7) . .
C20 C25 C11 111.0(8) . .
N7 C27 C30 120.9(9) . .
N7 C27 C29 117.4(8) . .
C30 C27 C29 121.7(8) . .
N7 C28 C65 123.3(10) . .
C27 C29 C33 108.2(8) . .
C27 C29 C10 110.7(7) . .
C33 C29 C10 109.1(7) . .
C27 C29 C35 110.0(7) . .
C33 C29 C35 108.7(7) . .
C10 C29 C35 110.1(8) . .
C27 C30 C31 119.7(10) . .
C65 C31 C30 119.5(10) . .
C62 C32 C42 117.8(10) . .
N6 C34 C36 122.2(10) . .
N6 C35 C59 119.8(8) . .
N6 C35 C29 116.8(7) . .
C59 C35 C29 123.3(8) . .
C60 C36 C34 118.2(10) . .
C38 C37 C46 119.2(9) . .
C37 C38 C39 121.5(10) . .
C38 C39 C40 116.1(10) . .
N12 C40 C39 123.0(9) . .
C43 C41 C44 109.2(8) . .
C43 C41 C45 108.8(8) . .
C44 C41 C45 111.5(7) . .
C43 C41 C46 108.0(8) . .
C44 C41 C46 109.6(8) . .
C45 C41 C46 109.6(7) . .
N13 C42 C32 123.2(10) . .
N11 C44 C63 119.6(9) . .
N11 C44 C41 119.7(8) . .
C63 C44 C41 120.7(9) . .
N13 C45 C61 120.7(9) . .
N13 C45 C41 117.2(8) . .
C61 C45 C41 122.1(8) . .
N12 C46 C37 120.2(9) . .
N12 C46 C41 118.5(8) . .
C37 C46 C41 121.3(8) . .
N16 C47 C48 121.6(10) . .
C49 C48 C47 119.4(9) . .
C48 C49 C50 119.2(9) . .
C49 C50 C51 120.1(10) . .
N16 C51 C50 121.1(9) . .
N16 C51 C52 117.2(8) . .
C50 C51 C52 121.8(9) . .
C51 C52 C56 110.3(7) . 6_565
C51 C52 C53 110.0(8) . .
C56 C52 C53 108.8(8) 6_565 .
C51 C52 C54 110.0(7) . .
C56 C52 C54 109.2(7) 6_565 .
C53 C52 C54 108.5(8) . .
N15 C54 C68 120.6(9) . .
N15 C54 C52 117.1(8) . .
C68 C54 C52 122.2(9) . .
N15 C55 C66 123.2(10) . .
N14 C56 C57 122.3(8) . .
N14 C56 C52 118.3(8) . 6_565
C57 C56 C52 119.4(8) . 6_565
C58 C57 C56 117.7(9) . .
C57 C58 C57 120.5(12) 6_565 .
C60 C59 C35 119.6(9) . .
C36 C60 C59 120.9(9) . .
C45 C61 C62 120.5(10) . .
C32 C62 C61 118.3(10) . .
C64 C63 C44 118.5(11) . .
C63 C64 C63 122.8(15) . 6_565
C31 C65 C28 117.0(10) . .
C67 C66 C55 118.2(10) . .
C68 C67 C66 120.5(11) . .
C67 C68 C54 119.5(11) . .
C100 C101 C103 72.4(19) . .
C100 C101 C102 24.1(13) . .
C103 C101 C102 48.6(14) . .
C102 C103 C101 69.6(18) . .
C102 C103 C103 156.5(16) . 6_565
C101 C103 C103 132.3(14) . 6_565
C102 C103 C100 25.5(12) . .
C101 C103 C100 44.3(13) . .
C103 C103 C100 169.1(12) 6_565 .
C102 C100 N100 67(2) . .
C102 C100 C101 114(3) . .
N100 C100 C101 175(2) . .
C102 C100 C103 51(3) . .
N100 C100 C103 117(2) . .
C101 C100 C103 63.3(18) . .
C100 C102 N100 71(2) . .
C100 C102 C103 104(3) . .
N100 C102 C103 173(3) . .
C100 C102 C101 42(2) . .
N100 C102 C101 113(2) . .
C103 C102 C101 61.8(17) . .
C805 C809 N801 170(9) . .
O800 C800 C801 82(2) . .
C1 N1 Mn1 148.8(10) . .
C2 N2 Mn2 148.6(9) . .
C5 N5 Mn4 164.9(8) . .
C34 N6 C35 119.1(8) . .
C34 N6 Mn4 118.4(6) . .
C35 N6 Mn4 120.3(5) . .
C28 N7 C27 119.6(8) . .
C28 N7 Mn4 117.5(6) . .
C27 N7 Mn4 120.6(6) . .
C18 N8 C15 119.0(9) . .
C18 N8 Mn4 119.9(6) . .
C15 N8 Mn4 120.7(6) . .
C21 N9 C20 119.7(8) . .
C21 N9 Mn4 118.2(6) . .
C20 N9 Mn4 122.0(6) . .
C11 N10 C10 120.8(7) . .
C11 N10 Mn4 119.7(6) . .
C10 N10 Mn4 119.2(5) . .
C44 N11 C44 120.8(10) . 6_565
C44 N11 Mn1 119.6(5) . .
C44 N11 Mn1 119.6(5) 6_565 .
C46 N12 C40 119.8(8) . .
C46 N12 Mn1 121.9(6) . .
C40 N12 Mn1 118.3(6) . .
C42 N13 C45 119.2(8) . .
C42 N13 Mn1 118.1(6) . .
C45 N13 Mn1 122.6(6) . .
C56 N14 C56 119.2(10) . 6_565
C56 N14 Mn2 118.1(5) . .
C56 N14 Mn2 118.1(5) 6_565 .
C55 N15 C54 117.8(8) . .
C55 N15 Mn2 120.2(6) . .
C54 N15 Mn2 118.8(6) . .
C51 N16 C47 118.6(8) . .
C51 N16 Mn2 121.1(6) . .
C47 N16 Mn2 117.8(6) . .
C102 N100 C100 42.8(14) . .
C802 C803 O800 115(3) . .
C800 O800 C803 109(3) . .

loop_
_geom_bond_atom_site_label_1
_geom_bond_atom_site_label_2
_geom_bond_distance
_geom_bond_site_symmetry_2
Re1 C2 2.056(10) .
Re1 C3 2.079(12) .
Re1 C5 2.080(9) 6_565
Re1 C5 2.080(9) .
Re1 C1 2.082(12) .
Re1 C4 2.111(10) .
Re1 C4 2.111(10) 6_565
Mn1 N1 2.114(10) .
Mn1 N13 2.230(7) 6_565
Mn1 N13 2.230(7) .
Mn1 N12 2.244(7) .
Mn1 N12 2.244(7) 6_565
Mn1 N11 2.276(10) .
Mn2 N2 2.135(10) .
Mn2 N16 2.252(7) .
Mn2 N16 2.252(7) 6_565
Mn2 N14 2.278(9) .
Mn2 N15 2.284(8) 6_565
Mn2 N15 2.284(8) .
Mn4 N5 2.096(7) .
Mn4 N6 2.227(7) .
Mn4 N9 2.229(7) .
Mn4 N7 2.236(8) .
Mn4 N8 2.245(8) .
Mn4 N10 2.263(7) .
P1 F4 1.580(7) .
P1 F4 1.580(7) 6
P1 F1 1.592(8) .
P1 F3 1.592(7) 6
P1 F3 1.592(7) .
P1 F2 1.605(8) .
P2 F6 1.38(2) .
P2 F7 1.41(3) .
P2 F8 1.42(2) .
P2 F9 1.48(2) .
P2 F10 1.50(3) .
P2 F5 1.76(2) .
P3 F16 1.21(2) .
P3 F15 1.240(18) .
P3 F12 1.48(2) .
P3 F14 1.50(2) .
P3 F13 1.60(2) .
P3 F11 1.72(5) .
P4 F19 1.37(8) .
P4 F8 2.12(3) .
F15 F16 1.71(3) .
N801 C809 1.02(5) .
N801 N801 1.28(3) 6
N801 C805 1.64(3) .
C805 C809 0.63(5) .
N802 C806 1.42(4) .
N802 N802 1.48(5) 6_565
C1 N1 1.161(14) .
C2 N2 1.173(13) .
C3 N3 1.121(15) .
C4 N4 1.147(11) .
C5 N5 1.161(11) .
C10 N10 1.356(11) .
C10 C14 1.363(11) .
C10 C29 1.550(12) .
C11 N10 1.343(11) .
C11 C12 1.398(11) .
C11 C25 1.556(13) .
C12 C13 1.362(13) .
C13 C14 1.385(13) .
C15 N8 1.357(11) .
C15 C16 1.392(13) .
C15 C25 1.535(13) .
C16 C17 1.382(14) .
C17 C19 1.370(14) .
C18 N8 1.338(11) .
C18 C19 1.351(14) .
C20 N9 1.359(12) .
C20 C22 1.399(12) .
C20 C25 1.547(13) .
C21 N9 1.327(12) .
C21 C24 1.396(13) .
C22 C23 1.335(14) .
C23 C24 1.409(15) .
C25 C26 1.532(12) .
C27 N7 1.357(11) .
C27 C30 1.370(13) .
C27 C29 1.539(12) .
C28 N7 1.324(11) .
C28 C65 1.404(14) .
C29 C33 1.548(12) .
C29 C35 1.561(13) .
C30 C31 1.406(15) .
C31 C65 1.384(15) .
C32 C62 1.374(15) .
C32 C42 1.395(14) .
C34 N6 1.326(11) .
C34 C36 1.402(13) .
C35 N6 1.353(11) .
C35 C59 1.383(12) .
C36 C60 1.318(15) .
C37 C38 1.358(14) .
C37 C46 1.401(12) .
C38 C39 1.376(14) .
C39 C40 1.391(13) .
C40 N12 1.347(12) .
C41 C43 1.533(12) .
C41 C44 1.539(13) .
C41 C45 1.543(13) .
C41 C46 1.555(14) .
C42 N13 1.323(11) .
C44 N11 1.348(10) .
C44 C63 1.410(13) .
C45 N13 1.350(11) .
C45 C61 1.357(13) .
C46 N12 1.326(11) .
C47 N16 1.355(11) .
C47 C48 1.398(14) .
C48 C49 1.353(15) .
C49 C50 1.369(14) .
C50 C51 1.393(12) .
C51 N16 1.342(11) .
C51 C52 1.527(13) .
C52 C56 1.556(12) 6_565
C52 C53 1.559(12) .
C52 C54 1.573(13) .
C54 N15 1.336(11) .
C54 C68 1.390(13) .
C55 N15 1.333(12) .
C55 C66 1.365(14) .
C56 N14 1.333(9) .
C56 C57 1.393(12) .
C56 C52 1.556(12) 6_565
C57 C58 1.380(11) .
C58 C57 1.380(11) 6_565
C59 C60 1.371(14) .
C61 C62 1.408(15) .
C63 C64 1.336(13) .
C64 C63 1.336(13) 6_565
C66 C67 1.338(16) .
C67 C68 1.338(16) .
C101 C100 1.39(3) .
C101 C103 1.78(4) .
C101 C102 1.89(4) .
C103 C102 1.51(4) .
C103 C103 1.89(6) 6_565
C103 C100 1.90(4) .
C100 C102 0.84(3) .
C100 N100 1.17(2) .
C102 N100 1.14(2) .
C800 O800 1.48(2) .
C800 C801 1.54(3) .
N11 C44 1.348(10) 6_565
N14 C56 1.333(9) 6_565
C802 C803 1.55(3) .
C803 O800 1.59(3) .
